data_7117842
loop_
_publ_author_name
'V. Leich'
'T. P. Spaniol'
'J. Okuda'

_publ_section_title
;
 Formation of alpha-[KSiH3] by hydrogenolysis of potassium triphenylsilyl
;
_journal_name_full Chem.Commun.
_journal_page_first 14772
_journal_paper_doi 10.1039/C5cc06187C
_journal_volume 51
_journal_year 2015
_chemical_formula_moiety 'C32 H52 Au2 N8, 2(F6 P)'
_chemical_formula_sum 'C32 H52 Au2 F12 N8 P2'
_chemical_formula_weight 1232.69
_chemical_name_systematic
; 
 ? 
;
_space_group_IT_number 2
_symmetry_cell_setting triclinic
_symmetry_space_group_name_Hall '-P 1'
_symmetry_space_group_name_H-M 'P -1'
_atom_sites_solution_hydrogens geom
_atom_sites_solution_primary direct
_atom_sites_solution_secondary difmap
_audit_creation_method SHELXL-97
_audit_update_record
;
2015-07-08 deposited with the CCDC.
2015-08-17 downloaded from the CCDC.
;
_cell_angle_alpha 113.079(4)
_cell_angle_beta 90.440(4)
_cell_angle_gamma 115.080(3)
_cell_formula_units_Z 1
_cell_length_a 10.3753(7)
_cell_length_b 10.8525(8)
_cell_length_c 11.5698(8)
_cell_measurement_reflns_used 3380
_cell_measurement_temperature 123(2)
_cell_measurement_theta_max 29.13
_cell_measurement_theta_min 1.00
_cell_volume 1061.59(14)
_computing_cell_refinement 'HKL Scalepack (Otwinowski & Minor 1997)'
_computing_data_collection 'HKL Denzo and Scalepack (Otwinowski & Minor 1997)'
_computing_data_reduction 'HKL Denzo and Scalepack (Otwinowski & Minor 1997)'
_computing_molecular_graphics 'DIAMOND (Brandenburg, 1999)'
_computing_publication_material 'SHELXL97 (Sheldrick, 1997)'
_computing_structure_refinement 'SHELXL-97 (Sheldrick, 1997)'
_computing_structure_solution 'SHELXS-97 (Sheldrick, 1990)'
_diffrn_ambient_temperature 123(2)
_diffrn_detector_area_resol_mean 9
_diffrn_measured_fraction_theta_full 0.998
_diffrn_measured_fraction_theta_max 0.998
_diffrn_measurement_device '95mm CCD camera on \k-goniostat'
_diffrn_measurement_device_type 'Nonius KappaCCD'
_diffrn_measurement_method 'CCD rotation images, thick slices'
_diffrn_radiation_monochromator 'horizonally mounted graphite crystal'
_diffrn_radiation_type MoK\a
_diffrn_radiation_wavelength 0.71073
_diffrn_reflns_av_R_equivalents 0.0750
_diffrn_reflns_av_sigmaI/netI 0.0770
_diffrn_reflns_limit_h_max 12
_diffrn_reflns_limit_h_min -12
_diffrn_reflns_limit_k_max 13
_diffrn_reflns_limit_k_min -13
_diffrn_reflns_limit_l_max 14
_diffrn_reflns_limit_l_min -14
_diffrn_reflns_number 10919
_diffrn_reflns_theta_full 26.00
_diffrn_reflns_theta_max 26.00
_diffrn_reflns_theta_min 2.28
_exptl_absorpt_coefficient_mu 7.064
_exptl_absorpt_correction_T_max 0.7653
_exptl_absorpt_correction_T_min 0.3628
_exptl_absorpt_correction_type multi-scan
_exptl_absorpt_process_details
;
R.H. Blessing, Acta Cryst. (1995), A51, 33-38
;
_exptl_crystal_colour colourless
_exptl_crystal_density_diffrn 1.928
_exptl_crystal_density_method 'not measured'
_exptl_crystal_description plate
_exptl_crystal_F_000 596
_exptl_crystal_size_max 0.18
_exptl_crystal_size_mid 0.09
_exptl_crystal_size_min 0.04
_refine_diff_density_max 5.040
_refine_diff_density_min -2.022
_refine_diff_density_rms 0.319
_refine_ls_extinction_method none
_refine_ls_goodness_of_fit_ref 1.162
_refine_ls_hydrogen_treatment constr
_refine_ls_matrix_type full
_refine_ls_number_parameters 256
_refine_ls_number_reflns 4166
_refine_ls_number_restraints 42
_refine_ls_restrained_S_all 1.160
_refine_ls_R_factor_all 0.0770
_refine_ls_R_factor_gt 0.0653
_refine_ls_shift/su_max 0.000
_refine_ls_shift/su_mean 0.000
_refine_ls_structure_factor_coef Fsqd
_refine_ls_weighting_details 'calc w=1/[\s^2^(Fo^2^)+(0.0197P)^2^+46.8150P] where P=(Fo^2^+2Fc^2^)/3'
_refine_ls_weighting_scheme calc
_refine_ls_wR_factor_gt 0.1715
_refine_ls_wR_factor_ref 0.1768
_reflns_number_gt 3615
_reflns_number_total 4166
_reflns_threshold_expression >2sigma(I)
_cod_data_source_file c5cc06187c2.cif.txt
_cod_data_source_block 18
_cod_depositor_comments
;
The following automatic conversions were performed:

'_exptl_absorpt_correction_type' value 'multi-Scan' changed to
'multi-scan' according to the built-in table from CIF Core dictionary
named 'cif_core.dic' version 2.4.1 from 2010-06-29.

Automatic conversion script
Id: cif_fix_values 3392 2015-05-12 13:50:21Z andrius 
;
_cod_database_code 7117842
_audit_block_doi 10.5517/cc1jd0c9

loop_
_symmetry_equiv_pos_as_xyz
'x, y, z'
'-x, -y, -z'

loop_
_atom_site_label
_atom_site_type_symbol
_atom_site_fract_x
_atom_site_fract_y
_atom_site_fract_z
_atom_site_U_iso_or_equiv
_atom_site_adp_type
_atom_site_occupancy
_atom_site_symmetry_multiplicity
_atom_site_calc_flag
_atom_site_refinement_flags
_atom_site_disorder_assembly
_atom_site_disorder_group
C2 C 0.2693(16) 1.0768(16) 0.1058(14) 0.022(3) Uani 1 1 d U . .
C4 C 0.4889(18) 1.2672(18) 0.2179(15) 0.032(4) Uani 1 1 d . . .
H4 H 0.5838 1.3491 0.2394 0.038 Uiso 1 1 calc R . .
C5 C 0.4198(18) 1.2128(18) 0.2968(16) 0.032(4) Uani 1 1 d . . .
H5 H 0.4564 1.2481 0.3853 0.039 Uiso 1 1 calc R . .
C6 C 0.1722(17) 1.0077(19) 0.2867(17) 0.035(4) Uani 1 1 d U . .
H6A H 0.1685 1.0815 0.3691 0.042 Uiso 1 1 calc R . .
H6B H 0.0750 0.9531 0.2298 0.042 Uiso 1 1 calc R . .
C7 C 0.2010(18) 0.9021(19) 0.3105(15) 0.033(4) Uani 1 1 d U . .
H7A H 0.1430 0.8756 0.3725 0.040 Uiso 1 1 calc R . .
H7B H 0.3050 0.9516 0.3516 0.040 Uiso 1 1 calc R . .
C8 C 0.1669(18) 0.7542(19) 0.1902(15) 0.032(4) Uani 1 1 d . . .
H8A H 0.0606 0.6981 0.1555 0.038 Uiso 1 1 calc R . .
H8B H 0.2148 0.7810 0.1238 0.038 Uiso 1 1 calc R . .
C9 C 0.4312(18) 1.1979(18) -0.0202(16) 0.031(4) Uani 1 1 d . . .
H9A H 0.5071 1.3025 0.0031 0.037 Uiso 1 1 calc R . .
H9B H 0.3431 1.1807 -0.0712 0.037 Uiso 1 1 calc R . .
C10 C 0.485(2) 1.088(2) -0.1023(18) 0.043(4) Uani 1 1 d U . .
H10A H 0.5776 1.1113 -0.0559 0.065 Uiso 1 1 calc R . .
H10B H 0.4975 1.0963 -0.1831 0.065 Uiso 1 1 calc R . .
H10C H 0.4127 0.9842 -0.1209 0.065 Uiso 1 1 calc R . .
C12 C 0.0544(15) 0.2520(16) 0.2072(13) 0.019(3) Uani 1 1 d U . .
C14 C 0.1717(18) 0.3802(17) 0.4145(17) 0.030(3) Uani 1 1 d . . .
H14 H 0.1940 0.4113 0.5043 0.036 Uiso 1 1 calc R . .
C15 C 0.2547(19) 0.4429(18) 0.3475(15) 0.030(4) Uani 1 1 d . . .
H15 H 0.3486 0.5279 0.3799 0.036 Uiso 1 1 calc R . .
C16 C 0.2264(18) 0.3997(18) 0.1116(15) 0.028(3) Uani 1 1 d . . .
H16A H 0.1921 0.3066 0.0301 0.034 Uiso 1 1 calc R . .
H16B H 0.3341 0.4519 0.1298 0.034 Uiso 1 1 calc R . .
C17 C 0.1703(19) 0.5012(19) 0.0969(15) 0.034(4) Uani 1 1 d . . .
H17A H 0.2042 0.5229 0.0240 0.041 Uiso 1 1 calc R . .
H17B H 0.0627 0.4453 0.0741 0.041 Uiso 1 1 calc R . .
C18 C 0.2149(18) 0.6495(18) 0.2128(15) 0.030(3) Uani 1 1 d . . .
H18A H 0.3221 0.7023 0.2405 0.036 Uiso 1 1 calc R . .
H18B H 0.1733 0.6287 0.2838 0.036 Uiso 1 1 calc R . .
C19 C -0.0796(19) 0.1648(19) 0.3664(16) 0.033(3) Uani 1 1 d U . .
H19A H -0.0439 0.1487 0.4361 0.039 Uiso 1 1 calc R . .
H19B H -0.1351 0.0648 0.2920 0.039 Uiso 1 1 calc R . .
C20 C -0.181(2) 0.234(2) 0.4115(19) 0.051(5) Uani 1 1 d U . .
H20A H -0.1257 0.3348 0.4836 0.076 Uiso 1 1 calc R . .
H20B H -0.2594 0.1696 0.4393 0.076 Uiso 1 1 calc R . .
H20C H -0.2218 0.2439 0.3408 0.076 Uiso 1 1 calc R . .
Au Au 0.10433(7) 0.91366(7) -0.04801(6) 0.02301(19) Uani 1 1 d . . .
F1 F 0.4038(11) 0.4118(13) 0.8297(10) 0.052(3) Uani 1 1 d . . .
F2 F 0.2112(12) 0.4001(12) 0.7226(11) 0.044(3) Uani 1 1 d . . .
F3 F 0.1491(11) 0.1562(12) 0.5847(9) 0.046(3) Uani 1 1 d . . .
F4 F 0.3456(12) 0.1744(13) 0.6902(11) 0.047(3) Uani 1 1 d . . .
F5 F 0.1798(11) 0.2269(11) 0.7991(9) 0.037(2) Uani 1 1 d . . .
F6 F 0.3747(11) 0.3451(13) 0.6144(10) 0.047(3) Uani 1 1 d . . .
N1 N 0.2834(14) 1.0943(14) 0.2252(13) 0.027(3) Uani 1 1 d . . .
N3 N 0.3966(14) 1.1818(15) 0.0990(13) 0.030(3) Uani 1 1 d . . .
N11 N 0.1764(15) 0.3587(14) 0.2162(12) 0.027(3) Uani 1 1 d . . .
N13 N 0.0462(15) 0.2605(14) 0.3290(12) 0.026(3) Uani 1 1 d U . .
P P 0.2772(4) 0.2855(5) 0.7067(4) 0.0277(9) Uani 1 1 d . . .

loop_
_atom_site_aniso_label
_atom_site_aniso_U_11
_atom_site_aniso_U_22
_atom_site_aniso_U_33
_atom_site_aniso_U_23
_atom_site_aniso_U_13
_atom_site_aniso_U_12
C2 0.030(6) 0.018(6) 0.023(6) 0.005(5) 0.007(5) 0.019(5)
C4 0.029(8) 0.023(8) 0.030(9) 0.008(7) -0.008(7) 0.003(7)
C5 0.037(9) 0.031(9) 0.029(9) 0.014(7) 0.002(7) 0.015(7)
C6 0.024(5) 0.033(5) 0.040(6) 0.004(4) 0.012(4) 0.017(4)
C7 0.032(7) 0.037(7) 0.022(6) 0.021(6) 0.005(5) 0.002(5)
C8 0.031(8) 0.037(9) 0.029(8) 0.017(7) 0.003(7) 0.015(7)
C9 0.028(8) 0.029(8) 0.043(10) 0.024(8) 0.013(7) 0.012(7)
C10 0.048(8) 0.052(8) 0.043(8) 0.031(6) 0.022(6) 0.024(6)
C12 0.025(6) 0.020(6) 0.021(6) 0.006(5) 0.006(5) 0.019(5)
C14 0.036(9) 0.023(8) 0.037(9) 0.014(7) 0.006(7) 0.018(7)
C15 0.038(9) 0.025(8) 0.026(8) 0.007(7) -0.009(7) 0.017(7)
C16 0.031(8) 0.030(8) 0.028(8) 0.018(7) 0.013(7) 0.014(7)
C17 0.038(9) 0.034(9) 0.028(9) 0.018(8) 0.000(7) 0.010(8)
C18 0.034(9) 0.028(8) 0.028(8) 0.012(7) 0.003(7) 0.014(7)
C19 0.045(7) 0.033(7) 0.028(6) 0.018(6) 0.013(6) 0.019(6)
C20 0.055(11) 0.055(11) 0.039(9) 0.019(8) 0.015(8) 0.025(9)
Au 0.0251(3) 0.0226(3) 0.0210(3) 0.0108(2) 0.0044(2) 0.0096(2)
F1 0.030(5) 0.048(6) 0.041(6) 0.010(5) -0.007(5) -0.004(5)
F2 0.050(6) 0.045(6) 0.056(7) 0.031(5) 0.018(5) 0.030(5)
F3 0.043(6) 0.045(6) 0.025(5) 0.010(5) -0.004(4) 0.005(5)
F4 0.049(6) 0.052(7) 0.064(7) 0.038(6) 0.023(6) 0.032(6)
F5 0.042(6) 0.040(5) 0.026(5) 0.021(4) 0.009(4) 0.010(5)
F6 0.043(6) 0.057(7) 0.048(6) 0.039(6) 0.021(5) 0.015(5)
N1 0.028(7) 0.019(6) 0.035(7) 0.009(6) 0.006(6) 0.014(5)
N3 0.026(7) 0.029(7) 0.038(8) 0.017(6) 0.003(6) 0.014(6)
N11 0.038(8) 0.020(6) 0.020(6) 0.005(5) -0.005(6) 0.013(6)
N13 0.039(7) 0.027(6) 0.020(6) 0.014(5) 0.006(5) 0.018(5)
P 0.028(2) 0.029(2) 0.023(2) 0.0123(17) 0.0028(16) 0.0096(17)

loop_
_atom_type_symbol
_atom_type_description
_atom_type_scat_dispersion_real
_atom_type_scat_dispersion_imag
_atom_type_scat_source
C C 0.0033 0.0016 'International Tables Vol C Tables 4.2.6.8 and 6.1.1.4'
H H 0.0000 0.0000 'International Tables Vol C Tables 4.2.6.8 and 6.1.1.4'
Au Au -2.0133 8.8022 'International Tables Vol C Tables 4.2.6.8 and 6.1.1.4'
F F 0.0171 0.0103 'International Tables Vol C Tables 4.2.6.8 and 6.1.1.4'
N N 0.0061 0.0033 'International Tables Vol C Tables 4.2.6.8 and 6.1.1.4'
P P 0.1023 0.0942 'International Tables Vol C Tables 4.2.6.8 and 6.1.1.4'

loop_
_citation_id
_citation_doi
_citation_year
1 10.1021/ic502751s 2015

loop_
_geom_angle_atom_site_label_1
_geom_angle_atom_site_label_2
_geom_angle_atom_site_label_3
_geom_angle
_geom_angle_site_symmetry_1
_geom_angle_site_symmetry_3
N1 C2 N3 106.3(13) . .
N1 C2 Au 129.0(11) . .
N3 C2 Au 124.4(11) . .
C5 C4 N3 106.8(14) . .
C5 C4 H4 126.6 . .
N3 C4 H4 126.6 . .
C4 C5 N1 107.2(14) . .
C4 C5 H5 126.4 . .
N1 C5 H5 126.4 . .
C7 C6 N1 114.8(13) . .
C7 C6 H6A 108.6 . .
N1 C6 H6A 108.6 . .
C7 C6 H6B 108.6 . .
N1 C6 H6B 108.6 . .
H6A C6 H6B 107.5 . .
C6 C7 C8 115.2(14) . .
C6 C7 H7A 108.5 . .
C8 C7 H7A 108.5 . .
C6 C7 H7B 108.5 . .
C8 C7 H7B 108.5 . .
H7A C7 H7B 107.5 . .
C18 C8 C7 115.2(13) . .
C18 C8 H8A 108.5 . .
C7 C8 H8A 108.5 . .
C18 C8 H8B 108.5 . .
C7 C8 H8B 108.5 . .
H8A C8 H8B 107.5 . .
N3 C9 C10 112.6(13) . .
N3 C9 H9A 109.1 . .
C10 C9 H9A 109.1 . .
N3 C9 H9B 109.1 . .
C10 C9 H9B 109.1 . .
H9A C9 H9B 107.8 . .
C9 C10 H10A 109.5 . .
C9 C10 H10B 109.5 . .
H10A C10 H10B 109.5 . .
C9 C10 H10C 109.5 . .
H10A C10 H10C 109.5 . .
H10B C10 H10C 109.5 . .
N11 C12 N13 107.2(13) . .
N11 C12 Au 129.6(11) . 2_565
N13 C12 Au 123.2(10) . 2_565
C15 C14 N13 106.7(15) . .
C15 C14 H14 126.7 . .
N13 C14 H14 126.7 . .
C14 C15 N11 107.1(15) . .
C14 C15 H15 126.4 . .
N11 C15 H15 126.4 . .
N11 C16 C17 111.4(13) . .
N11 C16 H16A 109.3 . .
C17 C16 H16A 109.3 . .
N11 C16 H16B 109.3 . .
C17 C16 H16B 109.3 . .
H16A C16 H16B 108.0 . .
C18 C17 C16 115.9(13) . .
C18 C17 H17A 108.3 . .
C16 C17 H17A 108.3 . .
C18 C17 H17B 108.3 . .
C16 C17 H17B 108.3 . .
H17A C17 H17B 107.4 . .
C17 C18 C8 114.2(13) . .
C17 C18 H18A 108.7 . .
C8 C18 H18A 108.7 . .
C17 C18 H18B 108.7 . .
C8 C18 H18B 108.7 . .
H18A C18 H18B 107.6 . .
N13 C19 C20 112.5(14) . .
N13 C19 H19A 109.1 . .
C20 C19 H19A 109.1 . .
N13 C19 H19B 109.1 . .
C20 C19 H19B 109.1 . .
H19A C19 H19B 107.8 . .
C19 C20 H20A 109.5 . .
C19 C20 H20B 109.5 . .
H20A C20 H20B 109.5 . .
C19 C20 H20C 109.5 . .
H20A C20 H20C 109.5 . .
H20B C20 H20C 109.5 . .
C2 Au C12 177.3(6) . 2_565
C2 Au Au 91.8(4) . 2_575
C12 Au Au 90.6(4) 2_565 2_575
C2 N1 C5 110.0(13) . .
C2 N1 C6 128.5(13) . .
C5 N1 C6 121.5(13) . .
C2 N3 C4 109.8(13) . .
C2 N3 C9 124.6(13) . .
C4 N3 C9 125.6(14) . .
C12 N11 C15 109.6(13) . .
C12 N11 C16 125.8(13) . .
C15 N11 C16 124.4(13) . .
C14 N13 C12 109.4(13) . .
C14 N13 C19 124.1(13) . .
C12 N13 C19 126.4(13) . .
F4 P F1 89.2(7) . .
F4 P F3 90.1(6) . .
F1 P F3 178.7(6) . .
F4 P F5 90.6(6) . .
F1 P F5 89.0(6) . .
F3 P F5 89.9(5) . .
F4 P F6 89.6(6) . .
F1 P F6 90.9(6) . .
F3 P F6 90.2(6) . .
F5 P F6 179.7(7) . .
F4 P F2 178.8(6) . .
F1 P F2 90.3(7) . .
F3 P F2 90.4(6) . .
F5 P F2 90.5(6) . .
F6 P F2 89.2(6) . .

loop_
_geom_bond_atom_site_label_1
_geom_bond_atom_site_label_2
_geom_bond_distance
_geom_bond_site_symmetry_2
C2 N1 1.316(19) .
C2 N3 1.358(19) .
C2 Au 2.036(15) .
C4 C5 1.33(2) .
C4 N3 1.38(2) .
C4 H4 0.9500 .
C5 N1 1.40(2) .
C5 H5 0.9500 .
C6 C7 1.42(2) .
C6 N1 1.53(2) .
C6 H6A 0.9900 .
C6 H6B 0.9900 .
C7 C8 1.55(2) .
C7 H7A 0.9900 .
C7 H7B 0.9900 .
C8 C18 1.52(2) .
C8 H8A 0.9900 .
C8 H8B 0.9900 .
C9 N3 1.48(2) .
C9 C10 1.52(2) .
C9 H9A 0.9900 .
C9 H9B 0.9900 .
C10 H10A 0.9800 .
C10 H10B 0.9800 .
C10 H10C 0.9800 .
C12 N11 1.271(19) .
C12 N13 1.381(18) .
C12 Au 2.046(14) 2_565
C14 C15 1.32(2) .
C14 N13 1.38(2) .
C14 H14 0.9500 .
C15 N11 1.437(19) .
C15 H15 0.9500 .
C16 N11 1.473(19) .
C16 C17 1.51(2) .
C16 H16A 0.9900 .
C16 H16B 0.9900 .
C17 C18 1.51(2) .
C17 H17A 0.9900 .
C17 H17B 0.9900 .
C18 H18A 0.9900 .
C18 H18B 0.9900 .
C19 N13 1.48(2) .
C19 C20 1.52(3) .
C19 H19A 0.9900 .
C19 H19B 0.9900 .
C20 H20A 0.9800 .
C20 H20B 0.9800 .
C20 H20C 0.9800 .
Au C12 2.046(14) 2_565
Au Au 3.3583(13) 2_575
F1 P 1.595(10) .
F2 P 1.609(11) .
F3 P 1.601(10) .
F4 P 1.595(11) .
F5 P 1.604(9) .
F6 P 1.607(10) .

loop_
_geom_torsion_atom_site_label_1
_geom_torsion_atom_site_label_2
_geom_torsion_atom_site_label_3
_geom_torsion_atom_site_label_4
_geom_torsion
_geom_torsion_site_symmetry_1
_geom_torsion_site_symmetry_2
_geom_torsion_site_symmetry_3
_geom_torsion_site_symmetry_4
N3 C4 C5 N1 -0.6(18) . . . .
N1 C6 C7 C8 -75.2(18) . . . .
C6 C7 C8 C18 172.8(14) . . . .
N13 C14 C15 N11 0.3(17) . . . .
N11 C16 C17 C18 59.8(19) . . . .
C16 C17 C18 C8 175.0(14) . . . .
C7 C8 C18 C17 175.5(14) . . . .
N1 C2 Au C12 -129(12) . . . 2_565
N3 C2 Au C12 44(13) . . . 2_565
N1 C2 Au Au 79.2(13) . . . 2_575
N3 C2 Au Au -108.3(11) . . . 2_575
N3 C2 N1 C5 0.9(16) . . . .
Au C2 N1 C5 174.3(11) . . . .
N3 C2 N1 C6 178.9(13) . . . .
Au C2 N1 C6 -8(2) . . . .
C4 C5 N1 C2 -0.1(18) . . . .
C4 C5 N1 C6 -178.3(14) . . . .
C7 C6 N1 C2 105.8(18) . . . .
C7 C6 N1 C5 -76.3(19) . . . .
N1 C2 N3 C4 -1.3(16) . . . .
Au C2 N3 C4 -175.1(11) . . . .
N1 C2 N3 C9 177.0(13) . . . .
Au C2 N3 C9 3(2) . . . .
C5 C4 N3 C2 1.2(18) . . . .
C5 C4 N3 C9 -177.0(15) . . . .
C10 C9 N3 C2 -82.3(19) . . . .
C10 C9 N3 C4 95.7(19) . . . .
N13 C12 N11 C15 0.2(16) . . . .
Au C12 N11 C15 -177.2(10) 2_565 . . .
N13 C12 N11 C16 -174.9(13) . . . .
Au C12 N11 C16 8(2) 2_565 . . .
C14 C15 N11 C12 -0.3(17) . . . .
C14 C15 N11 C16 174.9(14) . . . .
C17 C16 N11 C12 83.7(18) . . . .
C17 C16 N11 C15 -90.6(18) . . . .
C15 C14 N13 C12 -0.2(17) . . . .
C15 C14 N13 C19 -176.5(14) . . . .
N11 C12 N13 C14 0.0(16) . . . .
Au C12 N13 C14 177.6(10) 2_565 . . .
N11 C12 N13 C19 176.2(14) . . . .
Au C12 N13 C19 -6(2) 2_565 . . .
C20 C19 N13 C14 83.3(19) . . . .
C20 C19 N13 C12 -92.3(18) . . . .
